data_2242533
loop_
_publ_author_name
'Chebbi, Hammouda'
'Mezrigui, Samia'
'Ben Jomaa, Meriam'
'Zid, Mohamed Faouzi'

_publ_section_title
;
 Crystal structure, Hirshfeld surface analysis and energy framework
 calculation of the first oxoanion salt containing
 1,3-cyclohexanebis(methylammonium):
 [3-(azaniumylmethyl)cyclohexyl]methanaminium dinitrate
;
_journal_coeditor_code XU5926
_journal_issue 7
_journal_name_full 'Acta Crystallographica Section E'
_journal_page_first 949
_journal_page_last 954
_journal_paper_doi 10.1107/S2056989018008381
_journal_volume 74
_journal_year 2018
_chemical_formula_iupac 'C8 H20 N2 2+, 2N O3 -'
_chemical_formula_moiety 'C8 H20 N2 2+, 2(N O3 -)'
_chemical_formula_sum 'C8 H20 N4 O6'
_chemical_formula_weight 268.28
_chemical_name_systematic
;
[3-(Azaniumylmethyl)cyclohexyl]methanaminium dinitrate
;
_space_group_crystal_system orthorhombic
_space_group_IT_number 61
_space_group_name_Hall '-P 2ac 2ab'
_space_group_name_H-M_alt 'P b c a'
_symmetry_space_group_name_Hall '-P 2ac 2ab'
_symmetry_space_group_name_H-M 'P b c a'
_atom_sites_solution_hydrogens mixed
_audit_creation_method SHELXL-2013
_cell_angle_alpha 90
_cell_angle_beta 90
_cell_angle_gamma 90
_cell_formula_units_Z 8
_cell_length_a 10.475(4)
_cell_length_b 16.884(4)
_cell_length_c 15.514(2)
_cell_measurement_reflns_used 25
_cell_measurement_temperature 293(2)
_cell_measurement_theta_max 15
_cell_measurement_theta_min 11
_cell_volume 2743.8(13)
_computing_cell_refinement
;
CAD-4 EXPRESS (Duisenberg, 1992; Mac\'i\<cek & Yordanov, 1992)
;
_computing_data_collection
;
CAD-4 EXPRESS (Duisenberg, 1992; Mac\'i\<cek & Yordanov, 1992)
;
_computing_data_reduction
;
XCAD4 (Harms & Wocadlo, 1995)
;
_computing_molecular_graphics
;
DIAMOND (Brandenburg, 2006) and Mercury (Macrae <i>et al.</i>,
2006)
;
_computing_publication_material
;
WinGX (Farrugia, 2012) and publCIF (Westrip, 2010)
;
_computing_structure_refinement
;
SHELXL2014 (Sheldrick, 2015)
;
_computing_structure_solution
;
SHELXS97 (Sheldrick, 2008)
;
_diffrn_ambient_temperature 293(2)
_diffrn_measured_fraction_theta_full 1.000
_diffrn_measured_fraction_theta_max 1.000
_diffrn_measurement_device_type 'Enraf--Nonius CAD-4'
_diffrn_measurement_method \w/2\q
_diffrn_radiation_monochromator graphite
_diffrn_radiation_type MoK\a
_diffrn_radiation_wavelength 0.71073
_diffrn_reflns_av_R_equivalents 0.0360
_diffrn_reflns_limit_h_max 2
_diffrn_reflns_limit_h_min -13
_diffrn_reflns_limit_k_max 19
_diffrn_reflns_limit_k_min -1
_diffrn_reflns_limit_l_max 21
_diffrn_reflns_limit_l_min -1
_diffrn_reflns_number 3798
_diffrn_reflns_theta_full 25.242
_diffrn_reflns_theta_max 26.969
_diffrn_reflns_theta_min 2.413
_diffrn_standards_decay_% 1
_diffrn_standards_interval_count 120
_diffrn_standards_number 2
_exptl_absorpt_coefficient_mu 0.110
_exptl_absorpt_correction_T_max 0.9996
_exptl_absorpt_correction_T_min 0.9460
_exptl_absorpt_correction_type psi-scan
_exptl_absorpt_process_details
;
(North <i>et al.</i>, 1968)
;
_exptl_crystal_colour colorless
_exptl_crystal_density_diffrn 1.299
_exptl_crystal_description plate
_exptl_crystal_F_000 1152
_exptl_crystal_size_max 0.52
_exptl_crystal_size_mid 0.40
_exptl_crystal_size_min 0.15
_refine_diff_density_max 0.171
_refine_diff_density_min -0.131
_refine_ls_extinction_method none
_refine_ls_goodness_of_fit_ref 0.975
_refine_ls_hydrogen_treatment mixed
_refine_ls_matrix_type full
_refine_ls_number_parameters 187
_refine_ls_number_reflns 2980
_refine_ls_number_restraints 0
_refine_ls_restrained_S_all 0.975
_refine_ls_R_factor_all 0.2211
_refine_ls_R_factor_gt 0.0622
_refine_ls_shift/su_max 0.000
_refine_ls_shift/su_mean 0.000
_refine_ls_structure_factor_coef Fsqd
_refine_ls_weighting_details 'w=1/[\s^2^(Fo^2^)+(0.0630P)^2^] where P=(Fo^2^+2Fc^2^)/3'
_refine_ls_weighting_scheme calc
_refine_ls_wR_factor_gt 0.1211
_refine_ls_wR_factor_ref 0.1725
_reflns_number_gt 991
_reflns_number_total 2980
_reflns_threshold_expression 'I > 2\s(I)'
_cod_data_source_file xu5926sup1.cif
_cod_data_source_block I
_cod_database_code 2242533
_shelx_space_group_comment
;
The symmetry employed for this shelxl refinement is uniquely defined
by the following loop, which should always be used as a source of
symmetry information in preference to the above space-group names.
They are only intended as comments.
;
_shelxl_version_number 2.013

loop_
_symmetry_equiv_pos_as_xyz
'x, y, z'
'-x+1/2, -y, z+1/2'
'x+1/2, -y+1/2, -z'
'-x, y+1/2, -z+1/2'
'-x, -y, -z'
'x-1/2, y, -z-1/2'
'-x-1/2, y-1/2, z'
'x, -y-1/2, z-1/2'

loop_
_atom_site_type_symbol
_atom_site_label
_atom_site_fract_x
_atom_site_fract_y
_atom_site_fract_z
_atom_site_U_iso_or_equiv
_atom_site_adp_type
_atom_site_calc_flag
_atom_site_occupancy
N N1 0.5381(5) 0.0463(2) 0.6598(3) 0.0659(10) Uani d 1
H H1A 0.601(4) 0.058(2) 0.694(3) 0.081(16) Uiso d 1
H H1B 0.550(3) 0.080(2) 0.611(2) 0.085(13) Uiso d 1
H H1C 0.471(4) 0.059(3) 0.690(3) 0.096(19) Uiso d 1
N N2 0.4634(5) -0.1776(3) 1.0032(3) 0.0674(10) Uani d 1
H H2D 0.534(4) -0.178(3) 1.016(3) 0.081(19) Uiso d 1
H H2E 0.431(4) -0.155(2) 1.057(3) 0.098(15) Uiso d 1
H H2F 0.426(5) -0.230(3) 1.002(3) 0.16(2) Uiso d 1
C C1 0.5681(4) -0.0935(2) 0.7032(2) 0.0606(10) Uani d 1
H H1 0.6549 -0.0819 0.7232 0.073 Uiso calc 1
C C2 0.4800(4) -0.0856(2) 0.7804(2) 0.0652(11) Uani d 1
H H2A 0.4832 -0.0316 0.8016 0.078 Uiso calc 1
H H2B 0.3930 -0.0965 0.7626 0.078 Uiso calc 1
C C3 0.5166(4) -0.1416(2) 0.8520(2) 0.0601(10) Uani d 1
H H3 0.6037 -0.1279 0.8695 0.072 Uiso calc 1
C C4 0.5197(4) -0.2269(2) 0.8201(2) 0.0652(11) Uani d 1
H H4A 0.5512 -0.2610 0.8657 0.078 Uiso calc 1
H H4B 0.4338 -0.2437 0.8058 0.078 Uiso calc 1
C C5 0.6040(4) -0.2355(2) 0.7419(2) 0.0784(12) Uani d 1
H H5A 0.6920 -0.2259 0.7583 0.094 Uiso calc 1
H H5B 0.5979 -0.2893 0.7204 0.094 Uiso calc 1
C C6 0.5673(4) -0.1791(2) 0.6718(2) 0.0741(12) Uani d 1
H H6A 0.4826 -0.1923 0.6510 0.089 Uiso calc 1
H H6B 0.6264 -0.1845 0.6241 0.089 Uiso calc 1
C C7 0.5393(4) -0.0372(2) 0.6311(2) 0.0701(11) Uani d 1
H H7A 0.6030 -0.0436 0.5862 0.084 Uiso calc 1
H H7B 0.4568 -0.0503 0.6066 0.084 Uiso calc 1
C C8 0.4321(4) -0.1278(2) 0.9289(2) 0.0710(11) Uani d 1
H H8A 0.4386 -0.0727 0.9458 0.085 Uiso calc 1
H H8B 0.3442 -0.1377 0.9123 0.085 Uiso calc 1
N N3 0.2781(4) -0.09045(18) 0.1598(2) 0.0718(9) Uani d 1
O O1 0.2195(3) -0.10116(18) 0.0922(2) 0.1032(11) Uani d 1
O O2 0.2248(3) -0.06216(17) 0.22373(18) 0.0826(9) Uani d 1
O O3 0.3922(3) -0.1097(2) 0.16492(19) 0.1031(11) Uani d 1
N N4 0.7872(4) -0.1535(2) 0.0224(2) 0.0685(9) Uani d 1
O O4 0.7259(3) -0.09475(18) 0.0414(3) 0.1171(12) Uani d 1
O O5 0.9065(3) -0.15214(15) 0.02450(17) 0.0747(8) Uani d 1
O O6 0.7335(3) -0.21487(18) 0.0004(2) 0.1000(11) Uani d 1

loop_
_atom_site_aniso_label
_atom_site_aniso_U_11
_atom_site_aniso_U_22
_atom_site_aniso_U_33
_atom_site_aniso_U_12
_atom_site_aniso_U_13
_atom_site_aniso_U_23
N1 0.070(3) 0.063(3) 0.065(2) -0.009(2) 0.001(3) 0.010(2)
N2 0.071(3) 0.078(3) 0.054(2) 0.000(2) 0.001(2) 0.0046(19)
C1 0.064(3) 0.059(2) 0.058(2) -0.004(2) 0.004(2) -0.001(2)
C2 0.073(3) 0.056(2) 0.066(2) 0.009(2) 0.005(2) 0.0013(19)
C3 0.062(2) 0.058(2) 0.060(2) 0.005(2) 0.000(2) 0.009(2)
C4 0.072(3) 0.054(2) 0.069(2) 0.003(2) 0.000(2) 0.0053(19)
C5 0.098(3) 0.058(2) 0.080(3) 0.013(2) 0.011(3) -0.001(2)
C6 0.091(3) 0.062(2) 0.070(3) 0.003(2) 0.016(2) 0.000(2)
C7 0.084(3) 0.063(3) 0.063(2) 0.000(2) 0.007(2) 0.000(2)
C8 0.076(3) 0.071(2) 0.066(2) 0.012(2) 0.007(2) 0.007(2)
N3 0.074(3) 0.068(2) 0.074(3) 0.001(2) 0.005(2) -0.0120(19)
O1 0.092(2) 0.140(3) 0.078(2) 0.009(2) -0.0104(19) -0.0334(19)
O2 0.081(2) 0.0903(19) 0.0764(18) 0.0065(17) 0.0102(17) -0.0262(16)
O3 0.074(2) 0.140(3) 0.096(2) 0.028(2) -0.0052(19) -0.033(2)
N4 0.070(3) 0.075(2) 0.060(2) -0.003(2) -0.016(2) 0.0003(19)
O4 0.091(2) 0.095(2) 0.165(3) 0.024(2) -0.026(2) -0.042(2)
O5 0.071(2) 0.082(2) 0.0709(18) -0.0077(16) -0.0064(16) -0.0090(14)
O6 0.084(2) 0.0728(17) 0.143(3) -0.0103(17) -0.033(2) -0.0060(18)

loop_
_atom_type_symbol
_atom_type_description
_atom_type_scat_dispersion_real
_atom_type_scat_dispersion_imag
_atom_type_scat_source
C C 0.0033 0.0016 'International Tables Vol C Tables 4.2.6.8 and 6.1.1.4'
H H 0.0000 0.0000 'International Tables Vol C Tables 4.2.6.8 and 6.1.1.4'
N N 0.0061 0.0033 'International Tables Vol C Tables 4.2.6.8 and 6.1.1.4'
O O 0.0106 0.0060 'International Tables Vol C Tables 4.2.6.8 and 6.1.1.4'

loop_
_geom_angle_atom_site_label_1
_geom_angle_atom_site_label_2
_geom_angle_atom_site_label_3
_geom_angle
C7 N1 H1A 113(3)
C7 N1 H1B 109(2)
H1A N1 H1B 104(3)
C7 N1 H1C 114(3)
H1A N1 H1C 103(4)
H1B N1 H1C 113(4)
C8 N2 H2D 115(3)
C8 N2 H2E 112(2)
H2D N2 H2E 96(4)
C8 N2 H2F 114(3)
H2D N2 H2F 113(5)
H2E N2 H2F 104(4)
C7 C1 C2 114.3(3)
C7 C1 C6 111.2(3)
C2 C1 C6 109.4(3)
C7 C1 H1 107.2
C2 C1 H1 107.2
C6 C1 H1 107.2
C3 C2 C1 111.9(3)
C3 C2 H2A 109.2
C1 C2 H2A 109.2
C3 C2 H2B 109.2
C1 C2 H2B 109.2
H2A C2 H2B 107.9
C8 C3 C2 109.8(3)
C8 C3 C4 114.6(3)
C2 C3 C4 111.0(3)
C8 C3 H3 107.0
C2 C3 H3 107.0
C4 C3 H3 107.0
C5 C4 C3 111.5(3)
C5 C4 H4A 109.3
C3 C4 H4A 109.3
C5 C4 H4B 109.3
C3 C4 H4B 109.3
H4A C4 H4B 108.0
C6 C5 C4 111.9(3)
C6 C5 H5A 109.2
C4 C5 H5A 109.2
C6 C5 H5B 109.2
C4 C5 H5B 109.2
H5A C5 H5B 107.9
C5 C6 C1 111.7(3)
C5 C6 H6A 109.3
C1 C6 H6A 109.3
C5 C6 H6B 109.3
C1 C6 H6B 109.3
H6A C6 H6B 107.9
N1 C7 C1 112.4(3)
N1 C7 H7A 109.1
C1 C7 H7A 109.1
N1 C7 H7B 109.1
C1 C7 H7B 109.1
H7A C7 H7B 107.9
N2 C8 C3 113.8(3)
N2 C8 H8A 108.8
C3 C8 H8A 108.8
N2 C8 H8B 108.8
C3 C8 H8B 108.8
H8A C8 H8B 107.7
O1 N3 O2 121.1(4)
O1 N3 O3 119.8(4)
O2 N3 O3 119.1(4)
O4 N4 O6 120.9(4)
O4 N4 O5 120.3(4)
O6 N4 O5 118.8(4)

loop_
_geom_bond_atom_site_label_1
_geom_bond_atom_site_label_2
_geom_bond_distance
N1 C7 1.479(5)
N1 H1A 0.87(4)
N1 H1B 0.95(4)
N1 H1C 0.87(5)
N2 C8 1.464(5)
N2 H2D 0.77(4)
N2 H2E 0.99(4)
N2 H2F 0.96(6)
C1 C7 1.499(5)
C1 C2 1.518(5)
C1 C6 1.524(5)
C1 H1 0.9800
C2 C3 1.508(4)
C2 H2A 0.9700
C2 H2B 0.9700
C3 C8 1.503(5)
C3 C4 1.523(5)
C3 H3 0.9800
C4 C5 1.507(5)
C4 H4A 0.9700
C4 H4B 0.9700
C5 C6 1.496(5)
C5 H5A 0.9700
C5 H5B 0.9700
C6 H6A 0.9700
C6 H6B 0.9700
C7 H7A 0.9700
C7 H7B 0.9700
C8 H8A 0.9700
C8 H8B 0.9700
N3 O1 1.229(4)
N3 O2 1.234(4)
N3 O3 1.241(4)
N4 O4 1.218(4)
N4 O6 1.227(4)
N4 O5 1.250(4)

loop_
_geom_hbond_atom_site_label_D
_geom_hbond_atom_site_label_H
_geom_hbond_atom_site_label_A
_geom_hbond_site_symmetry_A
_geom_hbond_distance_DH
_geom_hbond_distance_HA
_geom_hbond_distance_DA
_geom_hbond_angle_DHA
N1 H1A O2 5_656 0.87(4) 2.22(4) 3.084(6) 169(4)
N1 H1A O3 5_656 0.87(4) 2.36(4) 3.013(5) 132(3)
N1 H1B O4 2_655 0.95(4) 2.59(4) 3.187(6) 121(3)
N1 H1B O5 2_655 0.95(4) 1.87(4) 2.818(5) 172(3)
N1 H1C O2 2 0.87(5) 2.12(5) 2.939(6) 157(4)
N2 H2D O4 1_556 0.77(4) 2.48(4) 3.142(6) 145(4)
N2 H2D O6 1_556 0.77(4) 2.19(4) 2.899(6) 153(4)
N2 H2E O1 1_556 0.99(4) 2.46(4) 3.178(6) 130(3)
N2 H2E O3 1_556 0.99(4) 1.88(4) 2.858(5) 173(4)
N2 H2F O5 3_446 0.96(6) 2.05(6) 2.967(5) 159(5)
N2 H2F O6 3_446 0.96(6) 2.23(6) 3.016(6) 139(4)

_cod_database_fobs_code 2242533
